data_7225691
loop_
_publ_author_name
'Sovago, Ioana'
'Thomas, Lynne H.'
'Adam, Martin S.'
'Capelli, Silvia C.'
'Wilson, Chick C.'
'Farrugia, Louis J.'

_publ_section_title
;
 High resolution X-ray and neutron diffraction studies on molecular
 complexes of chloranilic acid and lutidines
;
_journal_issue 30
_journal_name_full CrystEngComm
_journal_page_first 5697
_journal_paper_doi 10.1039/C6CE01065B
_journal_volume 18
_journal_year 2016
_chemical_formula_moiety
;
C6 H Cl2 O4 , C7 H10 N,  
;
_chemical_formula_sum 'C13 H11 Cl2 N O4'
_chemical_formula_weight 316.13
_chemical_name_systematic
;
 ?
;
_space_group_crystal_system monoclinic
_space_group_IT_number 14
_space_group_name_Hall '-P 2yab'
_space_group_name_H-M_alt 'P 1 21/a 1'
_symmetry_space_group_name_Hall '-P 2yab'
_symmetry_space_group_name_H-M 'P 1 21/a 1'
_atom_sites_solution_hydrogens geom
_atom_sites_solution_primary direct
_atom_sites_solution_secondary difmap
_audit_update_record
;
2016-05-04 deposited with the CCDC.
2016-06-13 downloaded from the CCDC.
;
_cell_angle_alpha 90
_cell_angle_beta 100.198(2)
_cell_angle_gamma 90
_cell_formula_units_Z 4
_cell_length_a 11.3192(4)
_cell_length_b 10.2762(4)
_cell_length_c 11.7534(4)
_cell_measurement_reflns_used 14184
_cell_measurement_temperature 100(2)
_cell_measurement_theta_max 50.39
_cell_measurement_theta_min 2.65
_cell_measurement_wavelength 0.71073
_cell_volume 1345.54(8)
_computing_cell_refinement 'HKL Scalepack (Otwinowski & Minor 1997)'
_computing_data_collection 'Collect (Bruker AXS BV, 1997-2004)'
_computing_data_reduction 'HKL Denzo and Scalepack (Otwinowski & Minor 1997)'
_computing_molecular_graphics 'Ortep-3 for Windows (Farrugia, 1997)'
_computing_publication_material 'WinGX publication routines (Farrugia, 1999)'
_computing_structure_refinement 'SHELXL-97 (Sheldrick, 2008)'
_computing_structure_solution 'SHELXS-97 (Sheldrick, 2008)'
_diffrn_ambient_temperature 100(2)
_diffrn_detector 'CCD plate'
_diffrn_detector_area_resol_mean 9
_diffrn_measured_fraction_theta_full 0.988
_diffrn_measured_fraction_theta_max 0.988
_diffrn_measurement_device '95mm CCD camera on \k-goniostat'
_diffrn_measurement_device_type KappaCCD
_diffrn_measurement_method 'CCD rotation images, thick slices'
_diffrn_orient_matrix_type 'by Bruker AXS Collect from scalepack cell'
_diffrn_orient_matrix_UB_11 0.505839E-1
_diffrn_orient_matrix_UB_12 -0.257790E-1
_diffrn_orient_matrix_UB_13 0.751992E-1
_diffrn_orient_matrix_UB_21 -0.705651E-1
_diffrn_orient_matrix_UB_22 0.115927E-1
_diffrn_orient_matrix_UB_23 0.395686E-1
_diffrn_orient_matrix_UB_31 -0.227891E-1
_diffrn_orient_matrix_UB_32 -0.931167E-1
_diffrn_orient_matrix_UB_33 -0.158924E-2
_diffrn_radiation_monochromator graphite
_diffrn_radiation_probe x-ray
_diffrn_radiation_type MoK\a
_diffrn_radiation_wavelength 0.71073
_diffrn_reflns_av_R_equivalents 0.0445
_diffrn_reflns_av_unetI/netI 0.0283
_diffrn_reflns_limit_h_max 23
_diffrn_reflns_limit_h_min -24
_diffrn_reflns_limit_k_max 22
_diffrn_reflns_limit_k_min 0
_diffrn_reflns_limit_l_max 25
_diffrn_reflns_limit_l_min 0
_diffrn_reflns_number 14184
_diffrn_reflns_theta_full 50.39
_diffrn_reflns_theta_max 50.39
_diffrn_reflns_theta_min 2.65
_exptl_absorpt_coefficient_mu 0.494
_exptl_absorpt_correction_T_max 0.7496
_exptl_absorpt_correction_T_min 0.5315
_exptl_absorpt_correction_type multi-scan
_exptl_absorpt_process_details 'SADABS, Bruker(2001)'
_exptl_crystal_colour red
_exptl_crystal_density_diffrn 1.561
_exptl_crystal_density_method 'not measured'
_exptl_crystal_description prism
_exptl_crystal_F_000 648
_exptl_crystal_size_max 0.27
_exptl_crystal_size_mid 0.20
_exptl_crystal_size_min 0.20
_refine_diff_density_max 0.269
_refine_diff_density_min -0.342
_refine_diff_density_rms 0.053
_refine_ls_extinction_method none
_refine_ls_goodness_of_fit_ref 1.575
_refine_ls_matrix_type full
_refine_ls_number_parameters 542
_refine_ls_number_reflns 12092
_refine_ls_number_restraints 0
_refine_ls_R_factor_all 0.043
_refine_ls_R_factor_gt 0.026
_refine_ls_shift/su_max 0
_refine_ls_structure_factor_coef F
_refine_ls_weighting_details
;
        calc w1 = 1/[s^2^(Fo)]
;
_refine_ls_weighting_scheme calc
_refine_ls_wR_factor_ref 0.028
_reflns_number_gt 11716
_reflns_number_total 14184
_reflns_threshold_expression >2\s(I)
_cod_data_source_file c6ce01065b3.cif
_cod_data_source_block 1_(3,5)_xd
_cod_depositor_comments 'Adding full bibliography for 7225667--7225698.cif.'
_cod_database_code 7225691

loop_
_space_group_symop_id
_space_group_symop_operation_xyz
1 +X,+Y,+Z
2 1/2-X,1/2+Y,-Z
3 -X,-Y,-Z
4 1/2+X,1/2-Y,+Z

loop_
_atom_local_axes_atom_label
_atom_local_axes_atom0
_atom_local_axes_ax1
_atom_local_axes_atom1
_atom_local_axes_atom2
_atom_local_axes_ax2
CL(1) C(111) Z CL(1) C(112) Y
CL(2) C(114) Z CL(2) C(115) Y
O(2) C(112) Z O(2) H(125) Y
O(3) C(113) Z O(3) H(125) Y
O(5) H(5) Z O(5) C(115) Y
O(6) C(116) Z O(6) H(5) Y
N(125) C(124) X N(125) C(126) Y
C(121) C(122) X C(121) C(123) Y
C(122) C(123) X C(122) C(121) Y
C(123) C(124) X C(123) C(122) Y
C(124) N(125) X C(124) C(123) Y
C(126) N(125) X C(126) C(121) Y
C(21) H(21C) Z C(21) H(21B) Y
C(23) H(23A) Z C(23) H(23B) Y
C(111) C(112) X C(111) C(116) Y
C(112) O(2) X C(112) C(111) Y
C(113) O(3) X C(113) C(114) Y
C(114) C(115) X C(114) C(113) Y
C(115) O(5) X C(115) C(114) Y
C(116) O(6) X C(116) C(111) Y
H(122) C(122) Z H(122) C(123) Y
H(124) C(124) Z H(124) N(125) Y
H(125) N(125) Z H(125) O(2) Y
H(126) C(126) Z H(126) N(125) Y
H(21A) C(21) Z H(21A) H(21B) Y
H(21B) C(21) Z H(21B) H(21C) Y
H(21C) C(21) Z H(21C) H(21B) Y
H(23A) C(23) Z H(23A) H(23B) Y
H(23B) C(23) Z H(23B) H(23A) Y
H(23C) C(23) Z H(23C) H(23B) Y
H(5) O(5) Z H(5) C(115) Y

loop_
_atom_rho_multipole_atom_label
_atom_rho_multipole_coeff_Pv
_atom_rho_multipole_coeff_P00
_atom_rho_multipole_coeff_P11
_atom_rho_multipole_coeff_P1-1
_atom_rho_multipole_coeff_P10
_atom_rho_multipole_coeff_P20
_atom_rho_multipole_coeff_P21
_atom_rho_multipole_coeff_P2-1
_atom_rho_multipole_coeff_P22
_atom_rho_multipole_coeff_P2-2
_atom_rho_multipole_coeff_P30
_atom_rho_multipole_coeff_P31
_atom_rho_multipole_coeff_P3-1
_atom_rho_multipole_coeff_P32
_atom_rho_multipole_coeff_P3-2
_atom_rho_multipole_coeff_P33
_atom_rho_multipole_coeff_P3-3
_atom_rho_multipole_coeff_P40
_atom_rho_multipole_coeff_P41
_atom_rho_multipole_coeff_P4-1
_atom_rho_multipole_coeff_P42
_atom_rho_multipole_coeff_P4-2
_atom_rho_multipole_coeff_P43
_atom_rho_multipole_coeff_P4-3
_atom_rho_multipole_coeff_P44
_atom_rho_multipole_coeff_P4-4
_atom_rho_multipole_kappa
_atom_rho_multipole_kappa_prime0
_atom_rho_multipole_kappa_prime1
_atom_rho_multipole_kappa_prime2
_atom_rho_multipole_kappa_prime3
_atom_rho_multipole_kappa_prime4
Cl(1) 7.29(3) 0 0.014(12) -0.006(11) -0.006(12) -0.175(14) -0.002(15) 0.018(15) -0.001(14) -0.004(15) 0.061(10) 0.008(9) -0.033(9) 0.043(10) -0.018(10) 0.011(9) -0.027(9) -0.025(14) 0.024(12) -0.002(12) -0.012(13) 0.069(13) 0.011(12) -0.004(13) 0.029(12) 0.014(12) 0.984845 1 1 1 1 1
Cl(2) 7.32(3) 0 0.010(12) 0.008(12) -0.003(12) -0.180(14) 0.001(15) 0.023(15) -0.027(14) 0.016(15) 0.052(11) -0.009(10) 0.002(10) 0.074(10) -0.006(10) 0.050(10) 0.008(10) -0.045(15) -0.014(13) -0.020(13) 0.004(13) -0.071(14) -0.001(13) 0.004(13) 0.029(13) -0.008(12) 0.984845 1 1 1 1 1
O(2) 6.037(19) 0 -0.037(11) 0.013(10) -0.063(10) -0.003(11) 0.018(11) -0.003(10) -0.089(11) 0.016(11) 0.004(9) 0.006(9) 0.007(8) 0.037(9) 0.003(9) -0.018(9) 0.005(9) 0 0 0 0 0 0 0 0 0 0.993953 1.017439 1.017439 1.017439 1.017439 1.017439
O(3) 6.042(18) 0 0.042(12) 0.007(10) -0.029(10) 0.003(12) -0.010(11) 0.009(10) -0.115(11) -0.010(11) -0.002(10) -0.028(9) 0.016(8) 0.045(8) 0.012(9) 0.022(9) -0.017(9) 0 0 0 0 0 0 0 0 0 0.993953 1.017439 1.017439 1.017439 1.017439 1.017439
O(5) 6.00(2) 0 0.008(10) -0.061(10) -0.044(12) -0.006(12) -0.005(10) 0.000(10) 0.027(11) 0.014(10) 0.070(9) -0.002(8) -0.028(8) 0.052(8) -0.011(8) 0.002(8) 0.013(8) 0 0 0 0 0 0 0 0 0 0.995367 1.049962 1.049962 1.049962 1.049962 1.049962
O(6) 6.083(19) 0 -0.009(10) 0.031(10) -0.043(10) 0.000(11) 0.003(10) 0.003(10) -0.086(11) -0.001(11) 0.015(9) -0.007(8) -0.020(8) 0.010(8) -0.015(8) 0.002(8) 0.017(8) 0 0 0 0 0 0 0 0 0 0.993953 1.017439 1.017439 1.017439 1.017439 1.017439
N(125) 4.98(3) 0 0.000(13) -0.021(13) 0.003(11) -0.133(12) 0.012(10) 0.016(10) -0.012(11) 0.011(12) -0.001(11) 0.016(11) 0.014(10) 0.041(11) 0.014(11) 0.189(11) 0.008(11) 0 0 0 0 0 0 0 0 0 0.99783 0.953516 0.953516 0.953516 0.953516 0.953516
C(121) 4.05(3) 0 0.030(15) 0.001(13) 0.004(12) -0.196(13) -0.010(12) -0.014(11) 0.006(13) 0.002(13) -0.006(14) -0.016(13) 0.016(13) 0.004(14) 0.007(13) 0.215(15) -0.047(15) 0 0 0 0 0 0 0 0 0 0.994872 0.980891 0.980891 0.980891 0.980891 0.980891
C(122) 4.07(4) 0 0.032(15) 0.044(15) -0.004(12) -0.198(13) 0.004(12) 0.020(12) -0.011(14) -0.010(13) -0.015(14) 0.008(13) 0.022(12) 0.012(14) 0.005(13) 0.261(15) -0.003(15) 0 0 0 0 0 0 0 0 0 0.994872 0.980891 0.980891 0.980891 0.980891 0.980891
C(123) 4.00(3) 0 0.042(14) 0.018(14) 0.000(13) -0.203(13) -0.003(12) -0.009(12) -0.009(13) 0.002(13) 0.012(14) 0.028(13) 0.036(13) 0.016(14) -0.012(14) 0.227(15) -0.002(15) 0 0 0 0 0 0 0 0 0 0.994872 0.980891 0.980891 0.980891 0.980891 0.980891
C(124) 4.04(3) 0 -0.044(14) 0.042(14) 0.010(13) -0.211(13) 0.012(12) 0.025(12) -0.043(13) -0.014(13) 0.002(14) -0.016(13) 0.019(13) 0.016(13) -0.013(13) 0.271(14) 0.039(14) 0 0 0 0 0 0 0 0 0 0.994872 0.980891 0.980891 0.980891 0.980891 0.980891
C(126) 4.10(3) 0 -0.036(15) 0.017(15) 0.029(12) -0.222(13) -0.008(12) -0.006(11) -0.034(13) -0.007(12) -0.021(14) 0.012(13) 0.015(12) 0.014(14) 0.013(13) 0.273(14) 0.042(14) 0 0 0 0 0 0 0 0 0 0.994872 0.980891 0.980891 0.980891 0.980891 0.980891
C(21) 4.34(6) 0 0.073(14) 0.001(16) -0.006(13) 0.022(14) 0.006(12) -0.015(13) 0.021(13) 0.002(14) 0.158(16) 0.043(16) -0.041(14) -0.036(14) -0.083(15) 0.005(14) -0.169(15) 0 0 0 0 0 0 0 0 0 0.98638 0.964707 0.964707 0.964707 0.964707 0.964707
C(23) 4.10(6) 0 0.040(15) -0.013(16) 0.065(14) 0.015(13) -0.009(12) -0.015(15) -0.008(14) -0.004(14) 0.131(17) 0.004(15) -0.030(14) -0.072(15) -0.121(15) 0.026(15) -0.147(16) 0 0 0 0 0 0 0 0 0 0.98638 0.964707 0.964707 0.964707 0.964707 0.964707
C(111) 4.14(3) 0 0.042(13) 0.032(13) 0.010(12) -0.089(12) 0.000(11) 0.008(11) 0.037(12) -0.076(12) 0.024(13) 0.033(12) 0.064(12) 0.021(13) -0.023(12) 0.233(13) 0.021(14) 0 0 0 0 0 0 0 0 0 0.993058 0.981239 0.981239 0.981239 0.981239 0.981239
C(112) 3.99(3) 0 0.061(13) 0.012(13) 0.026(11) -0.243(12) -0.012(11) 0.014(11) 0.065(12) -0.056(12) 0.014(13) -0.019(12) 0.004(12) -0.021(12) 0.009(12) 0.295(14) 0.035(14) 0 0 0 0 0 0 0 0 0 0.993058 0.981239 0.981239 0.981239 0.981239 0.981239
C(113) 4.07(3) 0 0.089(14) 0.027(13) -0.016(12) -0.272(13) -0.015(11) 0.002(11) 0.074(13) -0.008(12) -0.007(13) -0.012(13) -0.006(12) 0.009(13) 0.003(13) 0.315(14) -0.006(14) 0 0 0 0 0 0 0 0 0 0.993058 0.981239 0.981239 0.981239 0.981239 0.981239
C(114) 4.12(3) 0 0.040(14) 0.019(13) 0.020(12) -0.093(12) 0.008(11) 0.011(11) 0.043(13) -0.025(12) 0.009(13) 0.039(13) 0.025(12) 0.010(13) 0.038(12) 0.242(14) -0.026(14) 0 0 0 0 0 0 0 0 0 0.993058 0.981239 0.981239 0.981239 0.981239 0.981239
C(115) 4.08(3) 0 -0.077(12) 0.007(14) 0.006(11) -0.240(12) 0.000(11) -0.001(11) -0.042(13) -0.067(12) -0.003(13) -0.027(12) 0.013(12) 0.006(13) 0.002(13) 0.288(14) -0.008(14) 0 0 0 0 0 0 0 0 0 0.993058 0.981239 0.981239 0.981239 0.981239 0.981239
C(116) 4.05(3) 0 0.047(13) 0.016(13) -0.005(12) -0.239(12) 0.011(11) -0.008(11) 0.063(13) -0.071(12) 0.008(13) -0.020(12) 0.005(12) 0.007(13) -0.005(13) 0.297(14) 0.016(15) 0 0 0 0 0 0 0 0 0 0.993058 0.981239 0.981239 0.981239 0.981239 0.981239
H(122) 0.836(12) 0 -0.016(8) -0.009(7) 0.141(10) 0.063(12) 0 0 0 0 0 0 0 0 0 0 0 0 0 0 0 0 0 0 0 0 1.197682 1.197682 1.197682 1.197682 1.197682 1.197682
H(124) 0.836(12) 0 -0.016(8) -0.009(7) 0.141(10) 0.063(12) 0 0 0 0 0 0 0 0 0 0 0 0 0 0 0 0 0 0 0 0 1.197682 1.197682 1.197682 1.197682 1.197682 1.197682
H(125) 0.692(19) 0 -0.041(13) 0.060(12) 0.115(15) 0.11(2) 0 0 0 0 0 0 0 0 0 0 0 0 0 0 0 0 0 0 0 0 1.197682 1.197682 1.197682 1.197682 1.197682 1.197682
H(126) 0.836(12) 0 -0.016(8) -0.009(7) 0.141(10) 0.063(12) 0 0 0 0 0 0 0 0 0 0 0 0 0 0 0 0 0 0 0 0 1.197682 1.197682 1.197682 1.197682 1.197682 1.197682
H(21A) 0.872(15) 0 -0.017(9) -0.020(9) 0.086(10) -0.002(14) 0 0 0 0 0 0 0 0 0 0 0 0 0 0 0 0 0 0 0 0 1.169181 1.169181 1.169181 1.169181 1.169181 1.169181
H(21B) 0.872(15) 0 -0.017(9) -0.020(9) 0.086(10) -0.002(14) 0 0 0 0 0 0 0 0 0 0 0 0 0 0 0 0 0 0 0 0 1.169181 1.169181 1.169181 1.169181 1.169181 1.169181
H(21C) 0.872(15) 0 -0.017(9) -0.020(9) 0.086(10) -0.002(14) 0 0 0 0 0 0 0 0 0 0 0 0 0 0 0 0 0 0 0 0 1.169181 1.169181 1.169181 1.169181 1.169181 1.169181
H(23A) 0.835(15) 0 -0.008(10) -0.002(9) 0.106(11) 0.031(14) 0 0 0 0 0 0 0 0 0 0 0 0 0 0 0 0 0 0 0 0 1.169181 1.169181 1.169181 1.169181 1.169181 1.169181
H(23B) 0.835(15) 0 -0.008(10) -0.002(9) 0.106(11) 0.031(14) 0 0 0 0 0 0 0 0 0 0 0 0 0 0 0 0 0 0 0 0 1.169181 1.169181 1.169181 1.169181 1.169181 1.169181
H(23C) 0.835(15) 0 -0.008(10) -0.002(9) 0.106(11) 0.031(14) 0 0 0 0 0 0 0 0 0 0 0 0 0 0 0 0 0 0 0 0 1.169181 1.169181 1.169181 1.169181 1.169181 1.169181
H(5) 0.775(18) 0 -0.041(12) 0.030(12) 0.183(16) 0.11(2) 0 0 0 0 0 0 0 0 0 0 0 0 0 0 0 0 0 0 0 0 1.188231 1.188231 1.188231 1.188231 1.188231 1.188231

loop_
_atom_site_label
_atom_site_type_symbol
_atom_site_fract_x
_atom_site_fract_y
_atom_site_fract_z
_atom_site_U_iso_or_equiv
_atom_site_adp_type
_atom_site_occupancy
_atom_site_symmetry_multiplicity
Cl(1) Cl 0.358829(8) -0.149016(8) -0.328769(7) 0.017 Uani 1 4
Cl(2) Cl 0.704349(8) -0.592158(8) -0.081767(7) 0.019 Uani 1 4
O(2) O 0.48191(5) -0.15937(4) -0.08116(3) 0.019 Uani 1 4
O(3) O 0.62551(4) -0.34894(5) 0.02080(3) 0.02 Uani 1 4
O(5) O 0.60593(4) -0.56543(4) -0.33422(4) 0.018 Uani 1 4
O(6) O 0.45183(4) -0.38899(4) -0.43313(3) 0.017 Uani 1 4
N(125) N 0.50603(3) -0.15335(4) 0.14991(3) 0.015 Uani 1 4
C(121) C 0.37253(3) -0.06543(4) 0.26373(3) 0.016 Uani 1 4
C(122) C 0.44998(3) -0.11039(4) 0.36179(3) 0.017 Uani 1 4
C(123) C 0.55757(3) -0.17388(4) 0.35335(3) 0.016 Uani 1 4
C(124) C 0.58286(3) -0.19427(4) 0.24328(3) 0.016 Uani 1 4
C(126) C 0.40417(3) -0.08993(4) 0.15666(3) 0.016 Uani 1 4
C(21) C 0.26016(4) 0.01009(5) 0.27000(5) 0.025 Uani 1 4
C(23) C 0.64468(4) -0.21816(6) 0.45749(4) 0.025 Uani 1 4
C(111) C 0.46119(3) -0.26325(3) -0.26274(3) 0.013 Uani 1 4
C(112) C 0.50502(3) -0.25071(3) -0.14363(3) 0.014 Uani 1 4
C(113) C 0.58723(3) -0.35983(3) -0.08308(3) 0.014 Uani 1 4
C(114) C 0.61573(3) -0.46949(3) -0.15141(3) 0.014 Uani 1 4
C(115) C 0.57586(3) -0.47184(3) -0.26754(3) 0.014 Uani 1 4
C(116) C 0.49085(3) -0.36917(3) -0.32832(3) 0.013 Uani 1 4
H(122) H 0.43064 -0.092036 0.447361 0.033 Uani 1 4
H(124) H 0.664732 -0.239767 0.22748 0.032 Uani 1 4
H(125) H 0.526307 -0.170413 0.068913 0.028 Uani 1 4
H(126) H 0.349722 -0.062024 0.075047 0.033 Uani 1 4
H(21A) H 0.229874 -0.006402 0.349015 0.042 Uani 1 4
H(21B) H 0.276392 0.111264 0.265245 0.042 Uani 1 4
H(21C) H 0.192236 -0.010002 0.197884 0.041 Uani 1 4
H(23A) H 0.733111 -0.187223 0.45358 0.043 Uani 1 4
H(23B) H 0.647518 -0.32104 0.462404 0.041 Uani 1 4
H(23C) H 0.615334 -0.187305 0.533831 0.041 Uani 1 4
H(5) H 0.567887 -0.549844 -0.414063 0.028 Uani 1 4

loop_
_atom_site_aniso_label
_atom_site_aniso_U_11
_atom_site_aniso_U_22
_atom_site_aniso_U_33
_atom_site_aniso_U_23
_atom_site_aniso_U_13
_atom_site_aniso_U_12
Cl(1) 0.02030(3) 0.01557(3) 0.01361(3) -0.00008(2) 0.00087(2) 0.00150(2)
Cl(2) 0.02044(3) 0.01712(3) 0.01801(3) -0.00220(2) -0.00008(2) 0.00414(2)
O(2) 0.02941(17) 0.01649(14) 0.01140(12) -0.00323(10) 0.00236(12) 0.00571(13)
O(3) 0.02428(16) 0.02288(16) 0.01127(12) -0.00404(11) -0.00160(11) 0.00636(14)
O(5) 0.02144(15) 0.01776(14) 0.01477(13) -0.00620(11) 0.00258(12) 0.00215(12)
O(6) 0.01989(14) 0.02148(15) 0.01063(11) -0.00484(11) 0.00162(10) 0.00014(12)
N(125) 0.01712(11) 0.01790(12) 0.01081(10) -0.00159(9) 0.00276(9) 0.00228(10)
C(121) 0.01430(11) 0.01788(12) 0.01598(12) -0.00463(10) 0.00292(9) 0.00037(9)
C(122) 0.01674(12) 0.02206(14) 0.01235(11) -0.00331(10) 0.00378(9) -0.00225(11)
C(123) 0.01540(11) 0.01992(13) 0.01165(10) 0.00065(9) 0.00114(9) -0.00171(10)
C(124) 0.01561(11) 0.01848(12) 0.01353(11) 0.00025(10) 0.00283(9) 0.00225(10)
C(126) 0.01613(11) 0.01719(12) 0.01293(11) -0.00216(9) 0.00029(9) 0.00201(10)
C(21) 0.01726(13) 0.02655(18) 0.03004(19) -0.00986(15) 0.00454(13) 0.00371(13)
C(23) 0.02122(15) 0.0339(2) 0.01632(14) 0.00589(14) -0.00261(11) -0.00332(15)
C(111) 0.01598(11) 0.01380(10) 0.01046(9) -0.00205(8) 0.00197(8) -0.00009(9)
C(112) 0.01749(11) 0.01368(10) 0.01019(9) -0.00249(8) 0.00222(8) 0.00032(9)
C(113) 0.01585(11) 0.01552(11) 0.01075(10) -0.00275(9) 0.00134(8) 0.00100(9)
C(114) 0.01574(11) 0.01466(11) 0.01256(10) -0.00260(9) 0.00149(8) 0.00088(9)
C(115) 0.01482(10) 0.01441(11) 0.01199(10) -0.00367(9) 0.00254(8) -0.00066(9)
C(116) 0.01420(10) 0.01491(11) 0.01052(9) -0.00305(8) 0.00282(8) -0.00168(8)
H(122) 0.032853 0.047892 0.020093 -0.006568 0.008332 -0.000591
H(124) 0.029672 0.03892 0.026327 -0.001477 0.005472 0.008421
H(125) 0.030946 0.036373 0.018484 -0.001895 0.005677 0.006576
H(126) 0.037328 0.038512 0.021383 -0.000325 -0.000211 0.007539
H(21A) 0.039372 0.05834 0.029956 -0.002231 0.014726 0.004911
H(21B) 0.039245 0.030959 0.056034 -0.007154 0.011315 -0.000221
H(21C) 0.031752 0.054294 0.033133 -0.017097 -0.004464 0.004404
H(23A) 0.036296 0.056551 0.034209 0.006229 0.00406 -0.006691
H(23B) 0.051895 0.031423 0.035838 0.001585 -0.003532 -0.001185
H(23C) 0.042389 0.058838 0.021479 -0.004973 0.00876 0.005076
H(5) 0.031828 0.029492 0.021987 -0.004667 0.002032 0.000661

loop_
_geom_angle_atom_site_label_1
_geom_angle_atom_site_label_2
_geom_angle_atom_site_label_3
_geom_angle
_geom_angle_site_symmetry_1
_geom_angle_site_symmetry_2
_geom_angle_site_symmetry_3
_geom_angle_publ_flag
C(115) O(5) H(5) 109.58(4) 1_555 1_555 1_555 yes
C(124) N(125) C(126) 122.98(3) 1_555 1_555 1_555 yes
C(124) N(125) H(125) 118.89(3) 1_555 1_555 1_555 yes
C(126) N(125) H(125) 118.12(3) 1_555 1_555 1_555 yes
C(122) C(121) C(126) 117.51(3) 1_555 1_555 1_555 yes
C(122) C(121) C(21) 122.89(4) 1_555 1_555 1_555 yes
C(126) C(121) C(21) 119.57(4) 1_555 1_555 1_555 yes
C(121) C(122) C(123) 121.47(3) 1_555 1_555 1_555 yes
C(121) C(122) H(122) 120.53(4) 1_555 1_555 1_555 yes
C(123) C(122) H(122) 117.92(3) 1_555 1_555 1_555 yes
C(122) C(123) C(124) 117.47(3) 1_555 1_555 1_555 yes
C(122) C(123) C(23) 122.53(4) 1_555 1_555 1_555 yes
C(124) C(123) C(23) 120.00(4) 1_555 1_555 1_555 yes
N(125) C(124) C(123) 120.26(3) 1_555 1_555 1_555 yes
N(125) C(124) H(124) 116.45(3) 1_555 1_555 1_555 yes
C(123) C(124) H(124) 123.26(3) 1_555 1_555 1_555 yes
N(125) C(126) C(121) 120.27(3) 1_555 1_555 1_555 yes
N(125) C(126) H(126) 115.94(3) 1_555 1_555 1_555 yes
C(121) C(126) H(126) 123.78(3) 1_555 1_555 1_555 yes
C(121) C(21) H(21A) 111.63(4) 1_555 1_555 1_555 yes
C(121) C(21) H(21B) 110.37(4) 1_555 1_555 1_555 yes
C(121) C(21) H(21C) 111.16(4) 1_555 1_555 1_555 yes
H(21A) C(21) H(21B) 106.83(4) 1_555 1_555 1_555 yes
H(21A) C(21) H(21C) 111.64(4) 1_555 1_555 1_555 yes
H(21B) C(21) H(21C) 104.91(5) 1_555 1_555 1_555 yes
C(123) C(23) H(23A) 111.31(4) 1_555 1_555 1_555 yes
C(123) C(23) H(23B) 110.89(4) 1_555 1_555 1_555 yes
C(123) C(23) H(23C) 109.94(4) 1_555 1_555 1_555 yes
H(23A) C(23) H(23B) 106.39(5) 1_555 1_555 1_555 yes
H(23A) C(23) H(23C) 112.80(4) 1_555 1_555 1_555 yes
H(23B) C(23) H(23C) 105.29(4) 1_555 1_555 1_555 yes
CL(1) C(111) C(112) 118.28(2) 1_555 1_555 1_555 yes
CL(1) C(111) C(116) 118.93(2) 1_555 1_555 1_555 yes
C(112) C(111) C(116) 122.65(3) 1_555 1_555 1_555 yes
O(2) C(112) C(111) 125.53(4) 1_555 1_555 1_555 yes
O(3) C(113) C(114) 123.18(4) 1_555 1_555 1_555 yes
CL(2) C(114) C(113) 118.17(2) 1_555 1_555 1_555 yes
CL(2) C(114) C(115) 121.68(3) 1_555 1_555 1_555 yes
C(113) C(114) C(115) 120.12(3) 1_555 1_555 1_555 yes
O(5) C(115) C(114) 122.22(4) 1_555 1_555 1_555 yes
O(5) C(115) C(116) 115.76(3) 1_555 1_555 1_555 yes
C(114) C(115) C(116) 122.00(3) 1_555 1_555 1_555 yes
O(6) C(116) C(111) 126.06(4) 1_555 1_555 1_555 yes
O(6) C(116) C(115) 115.75(3) 1_555 1_555 1_555 yes
C(111) C(116) C(115) 118.17(3) 1_555 1_555 1_555 yes

loop_
_geom_bond_atom_site_label_1
_geom_bond_atom_site_label_2
_geom_bond_distance
_geom_bond_site_symmetry_1
_geom_bond_site_symmetry_2
_geom_bond_publ_flag
CL(1) C(111) 1.7333(3) 1_555 1_555 yes
CL(2) C(114) 1.7246(4) 1_555 1_555 yes
O(2) C(112) 1.2475(5) 1_555 1_555 yes
O(3) C(113) 1.2262(5) 1_555 1_555 yes
O(5) C(115) 1.3227(5) 1_555 1_555 yes
O(5) H(5) 0.9740(5) 1_555 1_555 yes
O(6) C(116) 1.2495(5) 1_555 1_555 yes
N(125) C(124) 1.3414(5) 1_555 1_555 yes
N(125) C(126) 1.3390(5) 1_555 1_555 yes
N(125) H(125) 1.0330(3) 1_555 1_555 yes
C(121) C(122) 1.3974(5) 1_555 1_555 yes
C(121) C(126) 1.3910(5) 1_555 1_555 yes
C(121) C(21) 1.5028(5) 1_555 1_555 yes
C(122) C(123) 1.4005(5) 1_555 1_555 yes
C(122) H(122) 1.0830(3) 1_555 1_555 yes
C(123) C(124) 1.3894(5) 1_555 1_555 yes
C(123) C(23) 1.5000(5) 1_555 1_555 yes
C(124) H(124) 1.0830(4) 1_555 1_555 yes
C(126) H(126) 1.0830(3) 1_555 1_555 yes
C(21) H(21A) 1.0590(5) 1_555 1_555 yes
C(21) H(21B) 1.0590(5) 1_555 1_555 yes
C(21) H(21C) 1.0590(5) 1_555 1_555 yes
C(23) H(23A) 1.0590(5) 1_555 1_555 yes
C(23) H(23B) 1.0590(6) 1_555 1_555 yes
C(23) H(23C) 1.0590(5) 1_555 1_555 yes
C(111) C(112) 1.4060(4) 1_555 1_555 yes
C(111) C(116) 1.4083(4) 1_555 1_555 yes
C(113) C(114) 1.4528(4) 1_555 1_555 yes
C(114) C(115) 1.3599(5) 1_555 1_555 yes
C(115) C(116) 1.5185(5) 1_555 1_555 yes

loop_
_geom_torsion_atom_site_label_1
_geom_torsion_atom_site_label_2
_geom_torsion_atom_site_label_3
_geom_torsion_atom_site_label_4
_geom_torsion
_geom_torsion_site_symmetry_1
_geom_torsion_site_symmetry_2
_geom_torsion_site_symmetry_3
_geom_torsion_site_symmetry_4
_geom_torsion_publ_flag
H(5) O(5) C(115) C(114) 179.55(6) 1_555 1_555 1_555 1_555 yes
H(5) O(5) C(115) C(116) 1.34(3) 1_555 1_555 1_555 1_555 yes
C(124) N(125) C(126) C(121) -1.10(4) 1_555 1_555 1_555 1_555 yes
C(126) N(125) C(124) C(123) 1.27(4) 1_555 1_555 1_555 1_555 yes
C(126) N(125) C(124) H(124) -176.71(6) 1_555 1_555 1_555 1_555 yes
C(124) N(125) C(126) H(126) -180.00(6) 1_555 1_555 1_555 1_555 yes
H(125) N(125) C(124) C(123) -179.38(6) 1_555 1_555 1_555 1_555 yes
H(125) N(125) C(124) H(124) 2.63(3) 1_555 1_555 1_555 1_555 yes
H(125) N(125) C(126) C(121) 179.56(6) 1_555 1_555 1_555 1_555 yes
H(125) N(125) C(126) H(126) 0.66(3) 1_555 1_555 1_555 1_555 yes
C(122) C(121) C(126) N(125) -0.60(4) 1_555 1_555 1_555 1_555 yes
C(126) C(121) C(122) C(123) 2.13(3) 1_555 1_555 1_555 1_555 yes
C(126) C(121) C(122) H(122) 178.62(6) 1_555 1_555 1_555 1_555 yes
C(122) C(121) C(126) H(126) 178.21(6) 1_555 1_555 1_555 1_555 yes
C(21) C(121) C(122) C(123) -176.22(6) 1_555 1_555 1_555 1_555 yes
C(21) C(121) C(122) H(122) 0.27(4) 1_555 1_555 1_555 1_555 yes
C(122) C(121) C(21) H(21A) -22.11(4) 1_555 1_555 1_555 1_555 yes
C(122) C(121) C(21) H(21B) 96.54(5) 1_555 1_555 1_555 1_555 yes
C(122) C(121) C(21) H(21C) -147.48(6) 1_555 1_555 1_555 1_555 yes
C(21) C(121) C(126) N(125) 177.80(6) 1_555 1_555 1_555 1_555 yes
C(21) C(121) C(126) H(126) -3.39(4) 1_555 1_555 1_555 1_555 yes
C(126) C(121) C(21) H(21A) 159.58(6) 1_555 1_555 1_555 1_555 yes
C(126) C(121) C(21) H(21B) -81.77(5) 1_555 1_555 1_555 1_555 yes
C(126) C(121) C(21) H(21C) 34.21(4) 1_555 1_555 1_555 1_555 yes
C(121) C(122) C(123) C(124) -1.96(4) 1_555 1_555 1_555 1_555 yes
C(121) C(122) C(123) C(23) 177.41(6) 1_555 1_555 1_555 1_555 yes
H(122) C(122) C(123) C(124) -178.54(5) 1_555 1_555 1_555 1_555 yes
H(122) C(122) C(123) C(23) 0.83(4) 1_555 1_555 1_555 1_555 yes
C(122) C(123) C(124) N(125) 0.26(3) 1_555 1_555 1_555 1_555 yes
C(122) C(123) C(124) H(124) 178.11(6) 1_555 1_555 1_555 1_555 yes
C(122) C(123) C(23) H(23A) -130.32(6) 1_555 1_555 1_555 1_555 yes
C(122) C(123) C(23) H(23B) 111.44(5) 1_555 1_555 1_555 1_555 yes
C(122) C(123) C(23) H(23C) -4.59(4) 1_555 1_555 1_555 1_555 yes
C(23) C(123) C(124) N(125) -179.12(6) 1_555 1_555 1_555 1_555 yes
C(23) C(123) C(124) H(124) -1.28(4) 1_555 1_555 1_555 1_555 yes
C(124) C(123) C(23) H(23A) 49.03(4) 1_555 1_555 1_555 1_555 yes
C(124) C(123) C(23) H(23B) -69.20(5) 1_555 1_555 1_555 1_555 yes
C(124) C(123) C(23) H(23C) 174.77(6) 1_555 1_555 1_555 1_555 yes
CL(1) C(111) C(112) O(2) -4.35(3) 1_555 1_555 1_555 1_555 yes
CL(1) C(111) C(116) O(6) 1.58(3) 1_555 1_555 1_555 1_555 yes
CL(1) C(111) C(116) C(115) -176.98(4) 1_555 1_555 1_555 1_555 yes
C(116) C(111) C(112) O(2) -179.98(6) 1_555 1_555 1_555 1_555 yes
C(112) C(111) C(116) O(6) 177.18(6) 1_555 1_555 1_555 1_555 yes
C(112) C(111) C(116) C(115) -1.39(3) 1_555 1_555 1_555 1_555 yes
O(3) C(113) C(114) CL(2) 1.85(4) 1_555 1_555 1_555 1_555 yes
O(3) C(113) C(114) C(115) -176.21(6) 1_555 1_555 1_555 1_555 yes
CL(2) C(114) C(115) O(5) -2.41(3) 1_555 1_555 1_555 1_555 yes
CL(2) C(114) C(115) C(116) 175.69(5) 1_555 1_555 1_555 1_555 yes
C(113) C(114) C(115) O(5) 175.59(5) 1_555 1_555 1_555 1_555 yes
C(113) C(114) C(115) C(116) -6.31(3) 1_555 1_555 1_555 1_555 yes
O(5) C(115) C(116) O(6) 4.82(4) 1_555 1_555 1_555 1_555 yes
O(5) C(115) C(116) C(111) -176.47(5) 1_555 1_555 1_555 1_555 yes
C(114) C(115) C(116) O(6) -173.40(5) 1_555 1_555 1_555 1_555 yes
C(114) C(115) C(116) C(111) 5.32(3) 1_555 1_555 1_555 1_555 yes
